data_7023463
loop_
_publ_author_name
'Pracha, Supathana'
'Praban, Siriwan'
'Niewpung, Amornrat'
'Kotpisan, Gulthawach'
'Kongsaeree, Palangpon'
'Saithong, Saowanit'
'Khamnaen, Tossapol'
'Phiriyawirut, Phairat'
'Charoenchaidet, Sumate'
'Phomphrai, Khamphee'

_publ_section_title
;
 Syntheses of bis(pyrrolylaldiminato)aluminum complexes for the
 polymerisation of lactide.
;
_journal_issue 42
_journal_name_full 'Dalton transactions (Cambridge, England : 2003)'
_journal_page_first 15191
_journal_page_last 15198
_journal_paper_doi 10.1039/c3dt51377g
_journal_volume 42
_journal_year 2013
_chemical_formula_moiety 'C31 H37 Al N4'
_chemical_formula_sum 'C31 H37 Al N4'
_chemical_formula_weight 492.63
_chemical_name_systematic
; 
 ? 
;
_space_group_IT_number 2
_symmetry_cell_setting triclinic
_symmetry_space_group_name_Hall '-P 1'
_symmetry_space_group_name_H-M 'P -1'
_atom_sites_solution_hydrogens geom
_atom_sites_solution_primary direct
_atom_sites_solution_secondary difmap
_audit_creation_method SHELXL-97
_cell_angle_alpha 102.0720(8)
_cell_angle_beta 90.2860(15)
_cell_angle_gamma 96.0910(15)
_cell_formula_units_Z 6
_cell_length_a 8.86600(10)
_cell_length_b 20.2470(4)
_cell_length_c 24.0550(5)
_cell_measurement_reflns_used 14790
_cell_measurement_temperature 150(2)
_cell_measurement_theta_max 26.022
_cell_measurement_theta_min 0.998
_cell_volume 4197.14(13)
_computing_cell_refinement 'HKL Scalepack (Otwinowski & Minor 1997)'
_computing_data_collection 'Bruker XSCANS'
_computing_data_reduction 'HKL Denzo and Scalepack (Otwinowski & Minor 1997)'
_computing_molecular_graphics 'Bruker SHELXTL (Sheldrick, 2008)'
_computing_publication_material 'SHEXTL(Sheldrick, 2008)'
_computing_structure_refinement 'SHELXL-97 (Sheldrick, 1997)'
_computing_structure_solution 'SHELXS-97 (Sheldrick, 1990)'
_diffrn_ambient_temperature 150(2)
_diffrn_detector_area_resol_mean 14
_diffrn_measured_fraction_theta_full 0.979
_diffrn_measured_fraction_theta_max 0.979
_diffrn_measurement_device_type KappaCCD2000
_diffrn_measurement_method '\w scans'
_diffrn_radiation_monochromator graphite
_diffrn_radiation_source 'fine-focus sealed tube'
_diffrn_radiation_type MoK\a
_diffrn_radiation_wavelength 0.71073
_diffrn_reflns_av_R_equivalents 0.0205
_diffrn_reflns_av_unetI/netI 0.0293
_diffrn_reflns_limit_h_max 9
_diffrn_reflns_limit_h_min -10
_diffrn_reflns_limit_k_max 24
_diffrn_reflns_limit_k_min -24
_diffrn_reflns_limit_l_max 28
_diffrn_reflns_limit_l_min -28
_diffrn_reflns_number 28054
_diffrn_reflns_theta_full 25.00
_diffrn_reflns_theta_max 25.00
_diffrn_reflns_theta_min 2.31
_exptl_absorpt_coefficient_mu 0.098
_exptl_absorpt_correction_type none
_exptl_crystal_colour Red
_exptl_crystal_density_diffrn 1.169
_exptl_crystal_density_meas ?
_exptl_crystal_density_method 'not measured'
_exptl_crystal_description cube
_exptl_crystal_F_000 1584
_exptl_crystal_size_max 0.30
_exptl_crystal_size_mid 0.25
_exptl_crystal_size_min 0.20
_refine_diff_density_max 0.576
_refine_diff_density_min -0.442
_refine_diff_density_rms 0.046
_refine_ls_extinction_coef 0.0249(14)
_refine_ls_extinction_expression Fc^*^=kFc[1+0.001xFc^2^\l^3^/sin(2\q)]^-1/4^
_refine_ls_extinction_method SHELXL
_refine_ls_goodness_of_fit_ref 1.048
_refine_ls_hydrogen_treatment constr
_refine_ls_matrix_type full
_refine_ls_number_parameters 975
_refine_ls_number_reflns 14493
_refine_ls_number_restraints 0
_refine_ls_restrained_S_all 1.048
_refine_ls_R_factor_all 0.0591
_refine_ls_R_factor_gt 0.0491
_refine_ls_shift/su_max 0.001
_refine_ls_shift/su_mean 0.000
_refine_ls_structure_factor_coef Fsqd
_refine_ls_weighting_details 'calc w=1/[\s^2^(Fo^2^)+(0.0637P)^2^+2.2268P] where P=(Fo^2^+2Fc^2^)/3'
_refine_ls_weighting_scheme calc
_refine_ls_wR_factor_gt 0.1251
_refine_ls_wR_factor_ref 0.1317
_reflns_number_gt 12364
_reflns_number_total 14493
_reflns_threshold_expression >2sigma(I)
_cod_data_source_file c3dt51377g.txt
_cod_data_source_block shelxl
_cod_depositor_comments
;
The following automatic conversions were performed:

'_symmetry_cell_setting' value 'Triclinic' changed to 'triclinic'
according to /home/saulius/struct/CIF-dictionaries/cif_core.dic
dictionary named 'cif_core.dic' version 2.4.2 from 2011-04-26.

Automatic conversion script
Id: cif_fix_values 1891 2012-01-12 08:04:46Z andrius 

The following automatic conversions were performed:

'_exptl_crystal_density_meas' value 'none' was changed to '?' - the
value is perceived as not measured.

Automatic conversion script
Id: cif_fix_values 3008 2015-01-20 13:52:24Z robertas 
;
_cod_database_code 7023463

loop_
_symmetry_equiv_pos_as_xyz
'x, y, z'
'-x, -y, -z'

loop_
_atom_site_label
_atom_site_type_symbol
_atom_site_fract_x
_atom_site_fract_y
_atom_site_fract_z
_atom_site_U_iso_or_equiv
_atom_site_adp_type
_atom_site_occupancy
_atom_site_symmetry_multiplicity
_atom_site_calc_flag
_atom_site_refinement_flags
Al1 Al 0.58530(6) 0.24770(3) 0.38722(2) 0.02627(14) Uani 1 1 d .
Al2 Al 0.14134(6) 0.23392(3) 0.70919(2) 0.02737(14) Uani 1 1 d .
Al3 Al 0.87977(6) 0.24084(3) 0.04923(2) 0.02862(14) Uani 1 1 d .
N1 N 0.74319(17) 0.21060(8) 0.33468(6) 0.0294(3) Uani 1 1 d .
N2 N 0.64613(17) 0.32892(8) 0.35284(6) 0.0295(3) Uani 1 1 d .
N3 N 0.39186(17) 0.28436(8) 0.41466(6) 0.0304(3) Uani 1 1 d .
N4 N 0.43476(17) 0.16802(7) 0.35135(6) 0.0271(3) Uani 1 1 d .
N5 N 0.21537(17) 0.19334(8) 0.63285(6) 0.0311(3) Uani 1 1 d .
N6 N 0.15538(18) 0.31622(8) 0.67379(6) 0.0322(4) Uani 1 1 d .
N7 N 0.00407(17) 0.27750(8) 0.76871(6) 0.0302(3) Uani 1 1 d .
N8 N -0.03837(17) 0.16132(7) 0.69757(6) 0.0273(3) Uani 1 1 d .
N9 N 0.72054(19) 0.28874(8) 0.09516(7) 0.0361(4) Uani 1 1 d .
N10 N 0.70159(17) 0.16838(8) 0.03000(6) 0.0304(3) Uani 1 1 d .
N11 N 0.99141(17) 0.19462(8) -0.01690(7) 0.0316(3) Uani 1 1 d .
N12 N 0.91558(18) 0.31689(8) 0.00769(7) 0.0319(4) Uani 1 1 d .
C1 C 0.6790(2) 0.24944(11) 0.46179(8) 0.0399(5) Uani 1 1 d .
H1A H 0.6040 0.2561 0.4905 0.048 Uiso 1 1 d R
H1B H 0.7594 0.2860 0.4702 0.048 Uiso 1 1 d R
H1C H 0.7195 0.2072 0.4611 0.048 Uiso 1 1 d R
C2 C 0.8102(2) 0.15299(10) 0.31766(8) 0.0330(4) Uani 1 1 d .
H2 H 0.7804 0.1141 0.3337 0.040 Uiso 1 1 d R
C3 C 0.9201(2) 0.16121(10) 0.27748(9) 0.0386(5) Uani 1 1 d .
H3 H 0.9757 0.1240 0.2612 0.046 Uiso 1 1 d R
C4 C 0.9212(2) 0.22671(11) 0.26931(9) 0.0406(5) Uani 1 1 d .
H4 H 0.9792 0.2527 0.2461 0.049 Uiso 1 1 d R
C5 C 0.8115(2) 0.25665(10) 0.30494(8) 0.0323(4) Uani 1 1 d .
C6 C 0.7559(2) 0.32013(10) 0.31644(8) 0.0333(4) Uani 1 1 d .
H6 H 0.7938 0.3563 0.2983 0.040 Uiso 1 1 d R
C7 C 0.5931(2) 0.39483(9) 0.36868(8) 0.0324(4) Uani 1 1 d .
C8 C 0.4593(2) 0.40650(10) 0.34257(8) 0.0354(4) Uani 1 1 d .
C9 C 0.4038(3) 0.46902(11) 0.36199(9) 0.0438(5) Uani 1 1 d .
H9 H 0.3122 0.4785 0.3453 0.053 Uiso 1 1 d R
C10 C 0.4796(3) 0.51787(11) 0.40516(10) 0.0518(6) Uani 1 1 d .
H10 H 0.4377 0.5600 0.4183 0.062 Uiso 1 1 d R
C11 C 0.6124(3) 0.50567(11) 0.42887(10) 0.0482(5) Uani 1 1 d .
H11 H 0.6657 0.5404 0.4577 0.058 Uiso 1 1 d R
C12 C 0.6723(2) 0.44396(10) 0.41137(8) 0.0376(5) Uani 1 1 d .
C13 C 0.3804(3) 0.35195(10) 0.29586(9) 0.0412(5) Uani 1 1 d .
H13A H 0.4523 0.3369 0.2676 0.049 Uiso 1 1 d R
H13B H 0.3383 0.3143 0.3114 0.049 Uiso 1 1 d R
C14 C 0.2506(3) 0.37214(12) 0.26444(10) 0.0495(6) Uani 1 1 d .
H14A H 0.2123 0.3348 0.2345 0.059 Uiso 1 1 d R
H14B H 0.2859 0.4105 0.2485 0.059 Uiso 1 1 d R
H14C H 0.1710 0.3841 0.2904 0.059 Uiso 1 1 d R
C15 C 0.8209(3) 0.43358(11) 0.43775(9) 0.0448(5) Uani 1 1 d .
H15A H 0.8213 0.4512 0.4780 0.054 Uiso 1 1 d R
H15B H 0.8319 0.3859 0.4305 0.054 Uiso 1 1 d R
C16 C 0.9562(3) 0.46981(14) 0.41360(12) 0.0634(7) Uani 1 1 d .
H16A H 1.0477 0.4640 0.4326 0.076 Uiso 1 1 d R
H16B H 0.9447 0.5174 0.4192 0.076 Uiso 1 1 d R
H16C H 0.9615 0.4510 0.3737 0.076 Uiso 1 1 d R
C17 C 0.3417(2) 0.33926(10) 0.44853(8) 0.0371(5) Uani 1 1 d .
H17 H 0.4129 0.3773 0.4655 0.045 Uiso 1 1 d R
C18 C 0.1847(2) 0.33018(11) 0.45289(9) 0.0429(5) Uani 1 1 d .
H18 H 0.1335 0.3652 0.4759 0.051 Uiso 1 1 d R
C19 C 0.1342(2) 0.26688(11) 0.42023(9) 0.0396(5) Uani 1 1 d .
H19 H 0.0364 0.2413 0.4113 0.048 Uiso 1 1 d R
C20 C 0.2643(2) 0.23908(10) 0.39738(8) 0.0309(4) Uani 1 1 d .
C21 C 0.2933(2) 0.17680(10) 0.36344(7) 0.0297(4) Uani 1 1 d .
H21 H 0.2140 0.1411 0.3490 0.036 Uiso 1 1 d R
C22 C 0.46489(19) 0.10291(9) 0.31802(7) 0.0269(4) Uani 1 1 d .
C23 C 0.4868(2) 0.09653(10) 0.25942(8) 0.0304(4) Uani 1 1 d .
C24 C 0.5223(2) 0.03402(10) 0.22865(8) 0.0366(5) Uani 1 1 d .
H24 H 0.5399 0.0280 0.1887 0.044 Uiso 1 1 d R
C25 C 0.5338(2) -0.02041(11) 0.25440(9) 0.0396(5) Uani 1 1 d .
H25 H 0.5578 -0.0631 0.2325 0.048 Uiso 1 1 d R
C26 C 0.5121(2) -0.01298(10) 0.31207(9) 0.0368(4) Uani 1 1 d .
H26 H 0.5182 -0.0510 0.3297 0.044 Uiso 1 1 d R
C27 C 0.4787(2) 0.04907(9) 0.34507(8) 0.0301(4) Uani 1 1 d .
C28 C 0.4719(2) 0.15445(11) 0.23007(8) 0.0361(4) Uani 1 1 d .
H28A H 0.5132 0.1962 0.2547 0.043 Uiso 1 1 d R
H28B H 0.5269 0.1475 0.1954 0.043 Uiso 1 1 d R
C29 C 0.3077(2) 0.16228(11) 0.21545(9) 0.0415(5) Uani 1 1 d .
H29A H 0.3062 0.1967 0.1935 0.050 Uiso 1 1 d R
H29B H 0.2542 0.1752 0.2499 0.050 Uiso 1 1 d R
H29C H 0.2597 0.1199 0.1938 0.050 Uiso 1 1 d R
C30 C 0.4657(2) 0.05602(11) 0.40880(8) 0.0371(5) Uani 1 1 d .
H30A H 0.4278 0.0984 0.4249 0.045 Uiso 1 1 d R
H30B H 0.3968 0.0192 0.4162 0.045 Uiso 1 1 d R
C31 C 0.6140(3) 0.05454(15) 0.43853(10) 0.0599(7) Uani 1 1 d .
H31A H 0.5977 0.0572 0.4783 0.072 Uiso 1 1 d R
H31B H 0.6837 0.0924 0.4337 0.072 Uiso 1 1 d R
H31C H 0.6554 0.0129 0.4227 0.072 Uiso 1 1 d R
C32 C 0.3166(2) 0.22211(11) 0.75553(9) 0.0389(5) Uani 1 1 d .
H32A H 0.4089 0.2357 0.7383 0.047 Uiso 1 1 d R
H32B H 0.3138 0.1752 0.7578 0.047 Uiso 1 1 d R
H32C H 0.3124 0.2496 0.7931 0.047 Uiso 1 1 d R
C33 C 0.2528(2) 0.13374(10) 0.60260(8) 0.0346(4) Uani 1 1 d .
H33 H 0.2453 0.0943 0.6191 0.042 Uiso 1 1 d R
C34 C 0.2996(2) 0.14031(11) 0.54829(8) 0.0398(5) Uani 1 1 d .
H34 H 0.3292 0.1015 0.5221 0.048 Uiso 1 1 d R
C35 C 0.2920(2) 0.20711(11) 0.54503(8) 0.0411(5) Uani 1 1 d .
H35 H 0.3130 0.2326 0.5160 0.049 Uiso 1 1 d R
C36 C 0.2403(2) 0.23951(10) 0.59778(8) 0.0334(4) Uani 1 1 d .
C37 C 0.2077(2) 0.30499(10) 0.62187(8) 0.0359(4) Uani 1 1 d .
H37 H 0.2220 0.3415 0.6019 0.043 Uiso 1 1 d R
C38 C 0.1259(2) 0.38447(10) 0.69922(8) 0.0346(4) Uani 1 1 d .
C39 C -0.0232(2) 0.40123(10) 0.69914(8) 0.0386(5) Uani 1 1 d .
C40 C -0.0507(3) 0.46652(11) 0.72614(9) 0.0465(5) Uani 1 1 d .
H40 H -0.1526 0.4786 0.7269 0.056 Uiso 1 1 d R
C41 C 0.0664(3) 0.51391(12) 0.75182(10) 0.0530(6) Uani 1 1 d .
H41 H 0.0459 0.5586 0.7706 0.064 Uiso 1 1 d R
C42 C 0.2124(3) 0.49657(11) 0.75126(10) 0.0510(6) Uani 1 1 d .
H42 H 0.2944 0.5296 0.7681 0.061 Uiso 1 1 d R
C43 C 0.2462(3) 0.43164(11) 0.72576(9) 0.0410(5) Uani 1 1 d .
C44 C -0.1530(3) 0.35148(11) 0.67016(10) 0.0447(5) Uani 1 1 d .
H44A H -0.1334 0.3062 0.6717 0.054 Uiso 1 1 d R
H44B H -0.2452 0.3615 0.6893 0.054 Uiso 1 1 d R
C45 C -0.1741(3) 0.35420(13) 0.60792(11) 0.0623(7) Uani 1 1 d .
H45A H -0.2645 0.3257 0.5924 0.075 Uiso 1 1 d R
H45B H -0.0882 0.3386 0.5870 0.075 Uiso 1 1 d R
H45C H -0.1834 0.4002 0.6051 0.075 Uiso 1 1 d R
C46 C 0.4060(3) 0.41315(13) 0.72909(10) 0.0522(6) Uani 1 1 d .
H46A H 0.4104 0.3674 0.7085 0.063 Uiso 1 1 d R
H46B H 0.4738 0.4436 0.7127 0.063 Uiso 1 1 d R
C47 C 0.4655(5) 0.4185(2) 0.78680(16) 0.1236(18) Uani 1 1 d .
H47A H 0.4656 0.4644 0.8078 0.185 Uiso 1 1 calc R
H47B H 0.5673 0.4062 0.7852 0.185 Uiso 1 1 calc R
H47C H 0.4027 0.3884 0.8053 0.185 Uiso 1 1 calc R
C48 C -0.0040(2) 0.33564(10) 0.80781(8) 0.0352(4) Uani 1 1 d .
H48 H 0.0804 0.3704 0.8139 0.042 Uiso 1 1 d R
C49 C -0.1445(2) 0.33483(10) 0.83399(8) 0.0388(5) Uani 1 1 d .
H49 H -0.1671 0.3729 0.8627 0.047 Uiso 1 1 d R
C50 C -0.2273(2) 0.27318(10) 0.81008(8) 0.0366(4) Uani 1 1 d .
H50 H -0.3278 0.2624 0.8226 0.044 Uiso 1 1 d R
C51 C -0.1336(2) 0.23878(9) 0.77034(8) 0.0302(4) Uani 1 1 d .
C52 C -0.1505(2) 0.17609(9) 0.73154(7) 0.0287(4) Uani 1 1 d .
H52 H -0.2396 0.1441 0.7293 0.034 Uiso 1 1 d R
C53 C -0.0528(2) 0.09672(9) 0.65763(7) 0.0275(4) Uani 1 1 d .
C54 C -0.1028(2) 0.09410(10) 0.60169(8) 0.0311(4) Uani 1 1 d .
C55 C -0.1057(2) 0.03233(10) 0.56285(8) 0.0360(4) Uani 1 1 d .
H55 H -0.1382 0.0293 0.5242 0.043 Uiso 1 1 d R
C56 C -0.0616(2) -0.02469(10) 0.57863(9) 0.0391(5) Uani 1 1 d .
H56 H -0.0653 -0.0670 0.5514 0.047 Uiso 1 1 d R
C57 C -0.0140(2) -0.02087(10) 0.63416(9) 0.0356(4) Uani 1 1 d .
H57 H 0.0167 -0.0608 0.6446 0.043 Uiso 1 1 d R
C58 C -0.0082(2) 0.03965(9) 0.67470(8) 0.0297(4) Uani 1 1 d .
C59 C -0.1549(2) 0.15513(10) 0.58361(8) 0.0366(4) Uani 1 1 d .
H59A H -0.0924 0.1954 0.6023 0.044 Uiso 1 1 d R
H59B H -0.1471 0.1499 0.5432 0.044 Uiso 1 1 d R
C60 C -0.3193(2) 0.16494(12) 0.59850(10) 0.0443(5) Uani 1 1 d .
H60A H -0.3505 0.2010 0.5823 0.053 Uiso 1 1 d R
H60B H -0.3274 0.1764 0.6391 0.053 Uiso 1 1 d R
H60C H -0.3832 0.1237 0.5835 0.053 Uiso 1 1 d R
C61 C 0.0410(2) 0.04123(10) 0.73519(8) 0.0353(4) Uani 1 1 d .
H61A H 0.1158 0.0103 0.7356 0.042 Uiso 1 1 d R
H61B H 0.0837 0.0865 0.7524 0.042 Uiso 1 1 d R
C62 C -0.0917(2) 0.02155(11) 0.77093(9) 0.0424(5) Uani 1 1 d .
H62A H -0.0546 0.0200 0.8081 0.051 Uiso 1 1 d R
H62B H -0.1410 -0.0223 0.7530 0.051 Uiso 1 1 d R
H62C H -0.1629 0.0547 0.7742 0.051 Uiso 1 1 d R
C63 C 1.0198(3) 0.23985(12) 0.11249(9) 0.0472(5) Uani 1 1 d .
H63A H 1.0528 0.2857 0.1317 0.057 Uiso 1 1 d R
H63B H 1.1061 0.2175 0.0981 0.057 Uiso 1 1 d R
H63C H 0.9686 0.2159 0.1387 0.057 Uiso 1 1 d R
C64 C 0.7023(3) 0.34790(11) 0.13076(9) 0.0451(5) Uani 1 1 d .
H64 H 0.7871 0.3821 0.1409 0.054 Uiso 1 1 d R
C65 C 0.5521(3) 0.34915(11) 0.14817(10) 0.0516(6) Uani 1 1 d .
H65 H 0.5229 0.3886 0.1737 0.062 Uiso 1 1 d R
C66 C 0.4748(3) 0.28756(11) 0.12241(10) 0.0491(6) Uani 1 1 d .
H66 H 0.3715 0.2678 0.1225 0.059 Uiso 1 1 d R
C67 C 0.5801(2) 0.25084(10) 0.09006(9) 0.0378(5) Uani 1 1 d .
C68 C 0.5764(2) 0.18591(10) 0.05478(8) 0.0355(4) Uani 1 1 d .
H68 H 0.4858 0.1546 0.0488 0.043 Uiso 1 1 d R
C69 C 0.6992(2) 0.10002(9) -0.00308(8) 0.0287(4) Uani 1 1 d .
C70 C 0.6908(2) 0.08890(10) -0.06275(8) 0.0312(4) Uani 1 1 d .
C71 C 0.6970(2) 0.02292(10) -0.09356(8) 0.0373(5) Uani 1 1 d .
H71 H 0.6930 0.0149 -0.1343 0.045 Uiso 1 1 d R
C72 C 0.7084(2) -0.03051(11) -0.06682(9) 0.0397(5) Uani 1 1 d .
H72 H 0.7130 -0.0756 -0.0889 0.048 Uiso 1 1 d R
C73 C 0.7136(2) -0.01871(10) -0.00811(9) 0.0364(4) Uani 1 1 d .
H73 H 0.7197 -0.0563 0.0102 0.044 Uiso 1 1 d R
C74 C 0.7105(2) 0.04658(10) 0.02492(8) 0.0315(4) Uani 1 1 d .
C75 C 0.6710(2) 0.14526(11) -0.09332(9) 0.0385(5) Uani 1 1 d .
H75A H 0.7208 0.1873 -0.0718 0.046 Uiso 1 1 d R
H75B H 0.7153 0.1349 -0.1300 0.046 Uiso 1 1 d R
C76 C 0.5049(2) 0.15407(12) -0.10170(10) 0.0478(5) Uani 1 1 d .
H76A H 0.4972 0.1886 -0.1232 0.057 Uiso 1 1 d R
H76B H 0.4604 0.1673 -0.0653 0.057 Uiso 1 1 d R
H76C H 0.4521 0.1120 -0.1219 0.057 Uiso 1 1 d R
C77 C 0.7246(3) 0.05624(11) 0.08857(8) 0.0415(5) Uani 1 1 d .
H77A H 0.6873 0.0983 0.1061 0.050 Uiso 1 1 d R
H77B H 0.6663 0.0193 0.1006 0.050 Uiso 1 1 d R
C78 C 0.8871(3) 0.05911(13) 0.10935(10) 0.0550(6) Uani 1 1 d .
H78A H 0.8895 0.0626 0.1498 0.066 Uiso 1 1 d R
H78B H 0.9458 0.0980 0.1004 0.066 Uiso 1 1 d R
H78C H 0.9289 0.0185 0.0910 0.066 Uiso 1 1 d R
C79 C 1.0391(2) 0.13381(10) -0.03945(9) 0.0376(5) Uani 1 1 d .
H79 H 1.0210 0.0971 -0.0198 0.045 Uiso 1 1 d R
C80 C 1.1103(2) 0.13514(11) -0.09099(10) 0.0456(5) Uani 1 1 d .
H80 H 1.1504 0.0953 -0.1119 0.055 Uiso 1 1 d R
C81 C 1.1071(2) 0.19981(12) -0.10074(9) 0.0452(5) Uani 1 1 d .
H81 H 1.1424 0.2219 -0.1306 0.054 Uiso 1 1 d R
C82 C 1.0338(2) 0.23585(10) -0.05447(8) 0.0347(4) Uani 1 1 d .
C83 C 0.9926(2) 0.30179(10) -0.03899(8) 0.0347(4) Uani 1 1 d .
H83 H 1.0194 0.3359 -0.0607 0.042 Uiso 1 1 d R
C84 C 0.8754(2) 0.38502(10) 0.02528(8) 0.0346(4) Uani 1 1 d .
C85 C 0.7306(2) 0.39849(10) 0.01115(9) 0.0408(5) Uani 1 1 d .
C86 C 0.6910(3) 0.46380(11) 0.03277(11) 0.0498(6) Uani 1 1 d .
H86 H 0.5929 0.4752 0.0236 0.060 Uiso 1 1 d R
C87 C 0.7916(3) 0.51285(11) 0.06663(11) 0.0517(6) Uani 1 1 d .
H87 H 0.7618 0.5571 0.0819 0.062 Uiso 1 1 d R
C88 C 0.9351(3) 0.49862(11) 0.07868(10) 0.0473(5) Uani 1 1 d .
H88 H 1.0036 0.5334 0.1021 0.057 Uiso 1 1 d R
C89 C 0.9808(2) 0.43446(10) 0.05817(9) 0.0394(5) Uani 1 1 d .
C90 C 0.6234(3) 0.34290(12) -0.02543(11) 0.0511(6) Uani 1 1 d .
H90A H 0.6760 0.3226 -0.0584 0.061 Uiso 1 1 d R
H90B H 0.5906 0.3089 -0.0043 0.061 Uiso 1 1 d R
C91 C 0.4863(3) 0.36290(16) -0.04846(16) 0.0882(11) Uani 1 1 d .
H91A H 0.4369 0.3253 -0.0758 0.106 Uiso 1 1 d R
H91B H 0.5131 0.4004 -0.0665 0.106 Uiso 1 1 d R
H91C H 0.4188 0.3762 -0.0181 0.106 Uiso 1 1 d R
C92 C 1.1374(3) 0.41688(11) 0.07041(11) 0.0504(6) Uani 1 1 d .
H92A H 1.1273 0.3787 0.0885 0.060 Uiso 1 1 d R
H92B H 1.1896 0.4053 0.0354 0.060 Uiso 1 1 d R
C93 C 1.2415(3) 0.47116(13) 0.10831(12) 0.0635(7) Uani 1 1 d .
H93A H 1.3364 0.4541 0.1134 0.076 Uiso 1 1 d R
H93B H 1.1959 0.4839 0.1446 0.076 Uiso 1 1 d R
H93C H 1.2588 0.5102 0.0914 0.076 Uiso 1 1 d R

loop_
_atom_site_aniso_label
_atom_site_aniso_U_11
_atom_site_aniso_U_22
_atom_site_aniso_U_33
_atom_site_aniso_U_23
_atom_site_aniso_U_13
_atom_site_aniso_U_12
Al1 0.0277(3) 0.0282(3) 0.0227(3) 0.0042(2) 0.0026(2) 0.0044(2)
Al2 0.0292(3) 0.0300(3) 0.0230(3) 0.0060(2) 0.0012(2) 0.0029(2)
Al3 0.0300(3) 0.0296(3) 0.0251(3) 0.0045(2) 0.0008(2) 0.0009(2)
N1 0.0271(8) 0.0314(8) 0.0295(8) 0.0056(7) 0.0026(6) 0.0037(6)
N2 0.0334(9) 0.0285(8) 0.0262(8) 0.0041(6) 0.0020(6) 0.0045(6)
N3 0.0327(9) 0.0313(8) 0.0271(8) 0.0043(7) 0.0045(6) 0.0064(6)
N4 0.0291(8) 0.0294(8) 0.0229(7) 0.0040(6) 0.0038(6) 0.0061(6)
N5 0.0313(8) 0.0346(9) 0.0274(8) 0.0068(7) 0.0034(6) 0.0029(6)
N6 0.0369(9) 0.0325(9) 0.0274(8) 0.0073(7) 0.0011(7) 0.0025(7)
N7 0.0332(9) 0.0306(8) 0.0260(8) 0.0045(6) 0.0007(6) 0.0030(6)
N8 0.0304(8) 0.0282(8) 0.0234(7) 0.0050(6) 0.0007(6) 0.0041(6)
N9 0.0386(9) 0.0335(9) 0.0332(9) 0.0019(7) 0.0079(7) 0.0008(7)
N10 0.0312(8) 0.0311(8) 0.0282(8) 0.0046(7) 0.0030(6) 0.0025(6)
N11 0.0280(8) 0.0331(9) 0.0330(8) 0.0052(7) 0.0019(6) 0.0032(6)
N12 0.0336(9) 0.0302(8) 0.0315(8) 0.0062(7) 0.0010(7) 0.0019(6)
C1 0.0403(12) 0.0498(13) 0.0307(10) 0.0103(9) -0.0005(8) 0.0052(9)
C2 0.0283(10) 0.0332(10) 0.0365(10) 0.0035(8) 0.0030(8) 0.0059(8)
C3 0.0325(11) 0.0389(11) 0.0415(11) 0.0000(9) 0.0081(8) 0.0071(8)
C4 0.0372(11) 0.0455(12) 0.0367(11) 0.0047(9) 0.0124(9) 0.0016(9)
C5 0.0325(10) 0.0351(10) 0.0277(10) 0.0048(8) 0.0050(8) 0.0005(8)
C6 0.0372(11) 0.0333(10) 0.0288(10) 0.0068(8) 0.0044(8) -0.0001(8)
C7 0.0407(11) 0.0276(10) 0.0291(10) 0.0064(8) 0.0063(8) 0.0041(8)
C8 0.0430(11) 0.0316(10) 0.0332(10) 0.0090(8) 0.0042(8) 0.0067(8)
C9 0.0504(13) 0.0364(12) 0.0465(13) 0.0089(10) 0.0018(10) 0.0126(9)
C10 0.0642(16) 0.0345(12) 0.0551(14) 0.0004(10) 0.0071(12) 0.0159(11)
C11 0.0615(15) 0.0339(12) 0.0438(13) -0.0038(10) 0.0022(11) 0.0045(10)
C12 0.0452(12) 0.0325(11) 0.0332(10) 0.0042(8) 0.0033(9) 0.0015(9)
C13 0.0524(13) 0.0356(11) 0.0362(11) 0.0078(9) -0.0043(9) 0.0075(9)
C14 0.0500(14) 0.0514(14) 0.0472(13) 0.0079(11) -0.0063(10) 0.0116(10)
C15 0.0510(13) 0.0387(12) 0.0405(12) 0.0014(9) -0.0081(10) 0.0005(9)
C16 0.0507(15) 0.0655(17) 0.0722(18) 0.0162(14) -0.0072(13) -0.0051(12)
C17 0.0434(12) 0.0325(11) 0.0339(10) 0.0009(8) 0.0069(8) 0.0090(8)
C18 0.0449(13) 0.0424(12) 0.0423(12) 0.0043(10) 0.0125(9) 0.0183(9)
C19 0.0338(11) 0.0448(12) 0.0409(12) 0.0071(9) 0.0064(9) 0.0108(9)
C20 0.0302(10) 0.0359(10) 0.0271(9) 0.0066(8) 0.0022(7) 0.0063(8)
C21 0.0293(10) 0.0352(10) 0.0246(9) 0.0065(8) 0.0024(7) 0.0031(8)
C22 0.0241(9) 0.0305(9) 0.0238(9) 0.0006(7) 0.0016(7) 0.0028(7)
C23 0.0264(9) 0.0385(11) 0.0248(9) 0.0035(8) 0.0005(7) 0.0027(8)
C24 0.0328(11) 0.0470(12) 0.0255(10) -0.0033(9) 0.0019(8) 0.0056(9)
C25 0.0392(11) 0.0377(11) 0.0371(11) -0.0057(9) -0.0001(9) 0.0098(9)
C26 0.0369(11) 0.0330(11) 0.0394(11) 0.0033(9) -0.0009(8) 0.0071(8)
C27 0.0270(9) 0.0337(10) 0.0289(10) 0.0049(8) 0.0023(7) 0.0035(7)
C28 0.0376(11) 0.0457(12) 0.0251(10) 0.0084(8) 0.0032(8) 0.0033(9)
C29 0.0439(12) 0.0493(13) 0.0342(11) 0.0143(9) -0.0019(9) 0.0072(9)
C30 0.0415(11) 0.0412(11) 0.0313(10) 0.0115(9) 0.0063(8) 0.0084(9)
C31 0.0621(16) 0.0859(19) 0.0324(12) 0.0028(12) -0.0021(11) 0.0309(14)
C32 0.0350(11) 0.0466(12) 0.0355(11) 0.0102(9) -0.0013(8) 0.0033(9)
C33 0.0317(10) 0.0386(11) 0.0333(10) 0.0054(8) 0.0063(8) 0.0066(8)
C34 0.0352(11) 0.0518(13) 0.0298(10) 0.0006(9) 0.0057(8) 0.0091(9)
C35 0.0408(12) 0.0565(14) 0.0277(10) 0.0117(9) 0.0068(8) 0.0073(10)
C36 0.0322(10) 0.0418(11) 0.0275(10) 0.0107(8) 0.0032(7) 0.0031(8)
C37 0.0385(11) 0.0408(11) 0.0305(10) 0.0138(9) 0.0003(8) 0.0018(8)
C38 0.0475(12) 0.0294(10) 0.0275(10) 0.0080(8) -0.0005(8) 0.0034(8)
C39 0.0495(12) 0.0350(11) 0.0330(10) 0.0101(9) -0.0048(9) 0.0069(9)
C40 0.0592(14) 0.0408(12) 0.0418(12) 0.0086(10) -0.0061(10) 0.0166(10)
C41 0.0787(18) 0.0348(12) 0.0446(13) 0.0031(10) -0.0096(12) 0.0135(11)
C42 0.0639(16) 0.0392(13) 0.0461(13) 0.0055(10) -0.0092(11) -0.0038(11)
C43 0.0490(13) 0.0387(12) 0.0346(11) 0.0093(9) -0.0018(9) -0.0013(9)
C44 0.0437(12) 0.0404(12) 0.0502(13) 0.0081(10) -0.0067(10) 0.0087(9)
C45 0.0782(18) 0.0515(15) 0.0557(15) 0.0108(12) -0.0253(13) 0.0028(13)
C46 0.0441(13) 0.0574(15) 0.0532(14) 0.0126(12) -0.0009(10) -0.0041(11)
C47 0.101(3) 0.169(4) 0.085(3) -0.036(3) -0.047(2) 0.072(3)
C48 0.0432(11) 0.0312(10) 0.0296(10) 0.0030(8) 0.0006(8) 0.0031(8)
C49 0.0482(12) 0.0350(11) 0.0316(10) 0.0009(8) 0.0074(9) 0.0090(9)
C50 0.0363(11) 0.0408(11) 0.0332(10) 0.0062(9) 0.0079(8) 0.0090(9)
C51 0.0323(10) 0.0315(10) 0.0275(9) 0.0071(8) 0.0030(7) 0.0048(8)
C52 0.0302(10) 0.0301(10) 0.0268(9) 0.0083(8) 0.0018(7) 0.0037(7)
C53 0.0261(9) 0.0291(9) 0.0260(9) 0.0035(7) 0.0032(7) 0.0015(7)
C54 0.0284(10) 0.0352(10) 0.0286(10) 0.0055(8) 0.0024(7) 0.0013(8)
C55 0.0334(10) 0.0435(12) 0.0272(10) 0.0006(8) 0.0017(8) 0.0006(8)
C56 0.0353(11) 0.0356(11) 0.0405(12) -0.0045(9) 0.0064(9) 0.0020(8)
C57 0.0308(10) 0.0308(10) 0.0452(12) 0.0071(9) 0.0055(8) 0.0053(8)
C58 0.0247(9) 0.0319(10) 0.0328(10) 0.0075(8) 0.0038(7) 0.0024(7)
C59 0.0401(11) 0.0401(11) 0.0302(10) 0.0108(9) -0.0040(8) 0.0010(9)
C60 0.0415(12) 0.0489(13) 0.0452(12) 0.0143(10) -0.0072(9) 0.0087(10)
C61 0.0361(11) 0.0348(11) 0.0372(11) 0.0121(9) -0.0026(8) 0.0046(8)
C62 0.0459(12) 0.0488(13) 0.0365(11) 0.0162(10) 0.0033(9) 0.0086(10)
C63 0.0542(14) 0.0476(13) 0.0388(12) 0.0100(10) -0.0101(10) -0.0002(10)
C64 0.0517(13) 0.0364(12) 0.0416(12) -0.0023(9) 0.0128(10) -0.0001(9)
C65 0.0603(15) 0.0387(12) 0.0531(14) 0.0007(10) 0.0246(11) 0.0095(10)
C66 0.0456(13) 0.0427(13) 0.0575(14) 0.0064(11) 0.0205(11) 0.0054(10)
C67 0.0362(11) 0.0371(11) 0.0396(11) 0.0073(9) 0.0111(9) 0.0025(8)
C68 0.0354(11) 0.0329(10) 0.0378(11) 0.0077(9) 0.0069(8) 0.0006(8)
C69 0.0243(9) 0.0299(10) 0.0295(9) 0.0026(8) 0.0016(7) -0.0008(7)
C70 0.0241(9) 0.0393(11) 0.0288(10) 0.0068(8) -0.0002(7) -0.0023(7)
C71 0.0339(11) 0.0454(12) 0.0273(10) -0.0004(9) 0.0014(8) -0.0036(9)
C72 0.0370(11) 0.0361(11) 0.0403(12) -0.0024(9) 0.0055(9) -0.0008(8)
C73 0.0354(11) 0.0337(11) 0.0406(11) 0.0087(9) 0.0059(8) 0.0046(8)
C74 0.0266(10) 0.0371(11) 0.0307(10) 0.0072(8) 0.0035(7) 0.0034(8)
C75 0.0374(11) 0.0461(12) 0.0323(10) 0.0119(9) -0.0014(8) -0.0008(9)
C76 0.0421(12) 0.0561(14) 0.0475(13) 0.0171(11) -0.0054(10) 0.0043(10)
C77 0.0528(13) 0.0428(12) 0.0313(11) 0.0106(9) 0.0076(9) 0.0098(10)
C78 0.0725(17) 0.0495(14) 0.0419(13) 0.0057(11) -0.0152(11) 0.0100(12)
C79 0.0315(11) 0.0344(11) 0.0453(12) 0.0041(9) 0.0055(8) 0.0052(8)
C80 0.0371(12) 0.0425(12) 0.0512(13) -0.0039(10) 0.0123(10) 0.0040(9)
C81 0.0414(12) 0.0516(13) 0.0386(12) 0.0029(10) 0.0129(9) 0.0000(10)
C82 0.0320(10) 0.0390(11) 0.0315(10) 0.0058(8) 0.0031(8) -0.0004(8)
C83 0.0356(11) 0.0378(11) 0.0304(10) 0.0093(8) 0.0013(8) -0.0013(8)
C84 0.0407(11) 0.0295(10) 0.0342(10) 0.0079(8) 0.0030(8) 0.0045(8)
C85 0.0429(12) 0.0355(11) 0.0453(12) 0.0109(9) -0.0022(9) 0.0053(9)
C86 0.0459(13) 0.0421(13) 0.0638(15) 0.0125(11) -0.0028(11) 0.0135(10)
C87 0.0572(15) 0.0340(12) 0.0636(15) 0.0053(11) 0.0001(12) 0.0127(10)
C88 0.0508(14) 0.0328(11) 0.0553(14) 0.0038(10) -0.0026(10) 0.0017(9)
C89 0.0397(12) 0.0331(11) 0.0450(12) 0.0087(9) 0.0015(9) 0.0019(8)
C90 0.0487(14) 0.0446(13) 0.0596(15) 0.0103(11) -0.0104(11) 0.0057(10)
C91 0.0656(19) 0.0633(19) 0.127(3) 0.0014(18) -0.0384(19) 0.0091(15)
C92 0.0398(12) 0.0410(12) 0.0671(16) 0.0049(11) -0.0035(11) 0.0027(9)
C93 0.0500(15) 0.0580(16) 0.0754(18) -0.0008(14) -0.0116(13) 0.0041(12)

loop_
_atom_type_symbol
_atom_type_description
_atom_type_scat_dispersion_real
_atom_type_scat_dispersion_imag
_atom_type_scat_source
C C 0.0033 0.0016 'International Tables Vol C Tables 4.2.6.8 and 6.1.1.4'
H H 0.0000 0.0000 'International Tables Vol C Tables 4.2.6.8 and 6.1.1.4'
N N 0.0061 0.0033 'International Tables Vol C Tables 4.2.6.8 and 6.1.1.4'
Al Al 0.0645 0.0514 'International Tables Vol C Tables 4.2.6.8 and 6.1.1.4'

loop_
_geom_angle_atom_site_label_1
_geom_angle_atom_site_label_2
_geom_angle_atom_site_label_3
_geom_angle
C1 Al1 N1 101.57(8)
C1 Al1 N3 97.96(8)
N1 Al1 N3 160.47(7)
C1 Al1 N2 115.99(8)
N1 Al1 N2 80.29(6)
N3 Al1 N2 91.44(6)
C1 Al1 N4 119.26(8)
N1 Al1 N4 89.96(6)
N3 Al1 N4 80.21(6)
N2 Al1 N4 124.74(6)
C32 Al2 N5 98.32(8)
C32 Al2 N7 101.97(8)
N5 Al2 N7 159.70(7)
C32 Al2 N6 117.74(8)
N5 Al2 N6 80.42(7)
N7 Al2 N6 90.63(7)
C32 Al2 N8 118.31(8)
N5 Al2 N8 89.82(6)
N7 Al2 N8 80.05(6)
N6 Al2 N8 123.91(7)
C63 Al3 N11 101.11(9)
C63 Al3 N9 97.61(9)
N11 Al3 N9 161.27(7)
C63 Al3 N12 118.06(9)
N11 Al3 N12 80.54(7)
N9 Al3 N12 90.33(7)
C63 Al3 N10 119.70(8)
N11 Al3 N10 90.67(6)
N9 Al3 N10 80.36(7)
N12 Al3 N10 122.20(7)
C2 N1 C5 105.80(15)
C2 N1 Al1 140.54(13)
C5 N1 Al1 113.66(12)
C6 N2 C7 119.16(16)
C6 N2 Al1 113.91(13)
C7 N2 Al1 126.59(12)
C17 N3 C20 105.78(16)
C17 N3 Al1 140.65(14)
C20 N3 Al1 113.41(12)
C21 N4 C22 117.63(15)
C21 N4 Al1 113.93(12)
C22 N4 Al1 128.31(11)
C33 N5 C36 105.96(15)
C33 N5 Al2 140.59(13)
C36 N5 Al2 113.44(12)
C37 N6 C38 117.84(16)
C37 N6 Al2 113.53(13)
C38 N6 Al2 128.48(12)
C48 N7 C51 105.53(15)
C48 N7 Al2 141.05(13)
C51 N7 Al2 113.32(12)
C52 N8 C53 118.51(15)
C52 N8 Al2 114.15(12)
C53 N8 Al2 127.32(11)
C64 N9 C67 105.74(17)
C64 N9 Al3 140.87(15)
C67 N9 Al3 113.39(13)
C68 N10 C69 117.64(15)
C68 N10 Al3 113.70(13)
C69 N10 Al3 128.47(12)
C79 N11 C82 105.62(16)
C79 N11 Al3 141.12(14)
C82 N11 Al3 113.23(12)
C83 N12 C84 118.55(16)
C83 N12 Al3 113.95(13)
C84 N12 Al3 127.37(12)
Al1 C1 H1A 109.4
Al1 C1 H1B 109.4
H1A C1 H1B 109.5
Al1 C1 H1C 109.6
H1A C1 H1C 109.5
H1B C1 H1C 109.5
N1 C2 C3 110.88(17)
N1 C2 H2 119.7
C3 C2 H2 129.4
C4 C3 C2 106.85(17)
C4 C3 H3 133.2
C2 C3 H3 119.9
C3 C4 C5 106.48(18)
C3 C4 H4 133.8
C5 C4 H4 119.7
N1 C5 C6 114.53(16)
N1 C5 C4 110.00(17)
C6 C5 C4 135.47(18)
N2 C6 C5 117.57(17)
N2 C6 H6 120.0
C5 C6 H6 122.4
C12 C7 C8 122.24(18)
C12 C7 N2 118.97(18)
C8 C7 N2 118.72(17)
C9 C8 C7 117.49(19)
C9 C8 C13 122.67(19)
C7 C8 C13 119.83(17)
C10 C9 C8 120.9(2)
C10 C9 H9 119.4
C8 C9 H9 119.6
C11 C10 C9 120.2(2)
C11 C10 H10 120.5
C9 C10 H10 119.2
C10 C11 C12 121.2(2)
C10 C11 H11 119.5
C12 C11 H11 119.3
C11 C12 C7 117.9(2)
C11 C12 C15 119.24(19)
C7 C12 C15 122.88(18)
C8 C13 C14 116.29(18)
C8 C13 H13A 109.3
C14 C13 H13A 106.0
C8 C13 H13B 109.7
C14 C13 H13B 105.7
H13A C13 H13B 109.5
C13 C14 H14A 109.5
C13 C14 H14B 109.4
H14A C14 H14B 109.5
C13 C14 H14C 109.5
H14A C14 H14C 109.5
H14B C14 H14C 109.5
C12 C15 C16 111.92(19)
C12 C15 H15A 109.5
C16 C15 H15A 108.1
C12 C15 H15B 109.3
C16 C15 H15B 108.6
H15A C15 H15B 109.5
C15 C16 H16A 109.5
C15 C16 H16B 109.4
H16A C16 H16B 109.5
C15 C16 H16C 109.5
H16A C16 H16C 109.5
H16B C16 H16C 109.5
N3 C17 C18 110.82(18)
N3 C17 H17 119.6
C18 C17 H17 129.5
C19 C18 C17 107.26(17)
C19 C18 H18 132.9
C17 C18 H18 119.8
C18 C19 C20 105.88(18)
C18 C19 H19 134.5
C20 C19 H19 119.6
N3 C20 C21 114.67(16)
N3 C20 C19 110.26(17)
C21 C20 C19 135.03(19)
N4 C21 C20 117.75(17)
N4 C21 H21 119.7
C20 C21 H21 122.5
C27 C22 C23 121.72(16)
C27 C22 N4 119.47(15)
C23 C22 N4 118.73(16)
C24 C23 C22 117.63(17)
C24 C23 C28 120.47(17)
C22 C23 C28 121.90(17)
C25 C24 C23 121.61(18)
C25 C24 H24 118.4
C23 C24 H24 120.0
C26 C25 C24 119.80(18)
C26 C25 H25 119.8
C24 C25 H25 120.4
C25 C26 C27 120.83(19)
C25 C26 H26 119.6
C27 C26 H26 119.5
C22 C27 C26 118.38(17)
C22 C27 C30 122.71(16)
C26 C27 C30 118.86(17)
C23 C28 C29 113.40(16)
C23 C28 H28A 109.1
C29 C28 H28A 107.3
C23 C28 H28B 109.4
C29 C28 H28B 108.2
H28A C28 H28B 109.5
C28 C29 H29A 109.5
C28 C29 H29B 109.4
H29A C29 H29B 109.5
C28 C29 H29C 109.6
H29A C29 H29C 109.5
H29B C29 H29C 109.5
C31 C30 C27 113.29(17)
C31 C30 H30A 107.7
C27 C30 H30A 109.5
C31 C30 H30B 107.7
C27 C30 H30B 109.1
H30A C30 H30B 109.5
C30 C31 H31A 109.4
C30 C31 H31B 109.6
H31A C31 H31B 109.5
C30 C31 H31C 109.4
H31A C31 H31C 109.5
H31B C31 H31C 109.5
Al2 C32 H32A 109.5
Al2 C32 H32B 109.4
H32A C32 H32B 109.5
Al2 C32 H32C 109.5
H32A C32 H32C 109.5
H32B C32 H32C 109.5
N5 C33 C34 110.79(18)
N5 C33 H33 120.2
C34 C33 H33 129.0
C35 C34 C33 107.07(18)
C35 C34 H34 133.4
C33 C34 H34 119.5
C34 C35 C36 106.22(18)
C34 C35 H35 134.2
C36 C35 H35 119.5
N5 C36 C37 114.58(16)
N5 C36 C35 109.95(18)
C37 C36 C35 135.46(19)
N6 C37 C36 117.97(17)
N6 C37 H37 119.8
C36 C37 H37 122.2
C39 C38 C43 121.62(19)
C39 C38 N6 119.01(17)
C43 C38 N6 119.31(18)
C40 C39 C38 118.3(2)
C40 C39 C44 119.5(2)
C38 C39 C44 122.20(18)
C41 C40 C39 120.9(2)
C41 C40 H40 119.7
C39 C40 H40 119.3
C42 C41 C40 119.9(2)
C42 C41 H41 119.8
C40 C41 H41 120.2
C41 C42 C43 121.6(2)
C41 C42 H42 120.2
C43 C42 H42 118.2
C42 C43 C38 117.6(2)
C42 C43 C46 120.1(2)
C38 C43 C46 122.2(2)
C39 C44 C45 112.4(2)
C39 C44 H44A 109.3
C45 C44 H44A 107.8
C39 C44 H44B 109.3
C45 C44 H44B 108.5
H44A C44 H44B 109.5
C44 C45 H45A 109.5
C44 C45 H45B 109.8
H45A C45 H45B 109.5
C44 C45 H45C 109.1
H45A C45 H45C 109.5
H45B C45 H45C 109.5
C47 C46 C43 114.6(2)
C47 C46 H46A 108.0
C43 C46 H46A 109.5
C47 C46 H46B 105.7
C43 C46 H46B 109.4
H46A C46 H46B 109.5
C46 C47 H47A 109.5
C46 C47 H47B 109.5
H47A C47 H47B 109.5
C46 C47 H47C 109.5
H47A C47 H47C 109.5
H47B C47 H47C 109.5
N7 C48 C49 110.81(18)
N7 C48 H48 119.9
C49 C48 H48 129.3
C50 C49 C48 106.98(17)
C50 C49 H49 132.7
C48 C49 H49 120.3
C49 C50 C51 105.93(18)
C49 C50 H50 120.1
C51 C50 H50 134.0
N7 C51 C50 110.75(16)
N7 C51 C52 114.87(16)
C50 C51 C52 134.35(18)
N8 C52 C51 117.60(17)
N8 C52 H52 119.6
C51 C52 H52 122.8
C58 C53 C54 121.87(17)
C58 C53 N8 119.28(16)
C54 C53 N8 118.74(16)
C55 C54 C53 117.78(18)
C55 C54 C59 120.29(17)
C53 C54 C59 121.92(17)
C56 C55 C54 121.43(18)
C56 C55 H55 119.1
C54 C55 H55 119.5
C55 C56 C57 119.62(18)
C55 C56 H56 120.3
C57 C56 H56 120.1
C56 C57 C58 121.38(18)
C56 C57 H57 118.9
C58 C57 H57 119.7
C57 C58 C53 117.92(17)
C57 C58 C61 119.68(17)
C53 C58 C61 122.38(17)
C54 C59 C60 112.66(17)
C54 C59 H59A 109.5
C60 C59 H59A 107.8
C54 C59 H59B 109.6
C60 C59 H59B 107.8
H59A C59 H59B 109.5
C59 C60 H60A 109.4
C59 C60 H60B 109.4
H60A C60 H60B 109.5
C59 C60 H60C 109.5
H60A C60 H60C 109.5
H60B C60 H60C 109.5
C58 C61 C62 112.14(16)
C58 C61 H61A 110.0
C62 C61 H61A 108.4
C58 C61 H61B 108.9
C62 C61 H61B 108.0
H61A C61 H61B 109.5
C61 C62 H62A 109.5
C61 C62 H62B 109.5
H62A C62 H62B 109.5
C61 C62 H62C 109.4
H62A C62 H62C 109.5
H62B C62 H62C 109.5
Al3 C63 H63A 109.5
Al3 C63 H63B 109.6
H63A C63 H63B 109.5
Al3 C63 H63C 109.3
H63A C63 H63C 109.5
H63B C63 H63C 109.5
N9 C64 C65 110.89(19)
N9 C64 H64 120.0
C65 C64 H64 129.1
C66 C65 C64 106.78(19)
C66 C65 H65 133.5
C64 C65 H65 119.7
C65 C66 C67 106.3(2)
C65 C66 H66 134.1
C67 C66 H66 119.5
N9 C67 C66 110.24(18)
N9 C67 C68 114.39(17)
C66 C67 C68 135.37(19)
N10 C68 C67 118.15(18)
N10 C68 H68 120.0
C67 C68 H68 121.9
C74 C69 C70 121.50(17)
C74 C69 N10 119.24(16)
C70 C69 N10 119.22(16)
C71 C70 C69 117.88(17)
C71 C70 C75 120.05(17)
C69 C70 C75 122.04(17)
C72 C71 C70 121.57(18)
C72 C71 H71 119.8
C70 C71 H71 118.6
C71 C72 C73 119.62(19)
C71 C72 H72 120.3
C73 C72 H72 120.1
C72 C73 C74 121.27(19)
C72 C73 H73 119.1
C74 C73 H73 119.6
C73 C74 C69 118.13(17)
C73 C74 C77 118.39(17)
C69 C74 C77 123.45(17)
C70 C75 C76 112.15(17)
C70 C75 H75A 109.6
C76 C75 H75A 108.3
C70 C75 H75B 109.0
C76 C75 H75B 108.4
H75A C75 H75B 109.5
C75 C76 H76A 109.4
C75 C76 H76B 109.4
H76A C76 H76B 109.5
C75 C76 H76C 109.6
H76A C76 H76C 109.5
H76B C76 H76C 109.5
C74 C77 C78 112.60(18)
C74 C77 H77A 109.3
C78 C77 H77A 107.7
C74 C77 H77B 109.6
C78 C77 H77B 108.1
H77A C77 H77B 109.5
C77 C78 H78A 109.5
C77 C78 H78B 109.5
H78A C78 H78B 109.5
C77 C78 H78C 109.5
H78A C78 H78C 109.5
H78B C78 H78C 109.5
N11 C79 C80 110.99(19)
N11 C79 H79 119.5
C80 C79 H79 129.5
C81 C80 C79 106.92(18)
C81 C80 H80 132.8
C79 C80 H80 120.3
C80 C81 C82 106.09(19)
C80 C81 H81 134.1
C82 C81 H81 119.8
N11 C82 C83 114.66(17)
N11 C82 C81 110.38(18)
C83 C82 C81 134.94(19)
N12 C83 C82 117.58(17)
N12 C83 H83 119.8
C82 C83 H83 122.7
C85 C84 C89 122.59(18)
C85 C84 N12 118.69(17)
C89 C84 N12 118.65(18)
C84 C85 C86 117.2(2)
C84 C85 C90 119.76(19)
C86 C85 C90 123.0(2)
C87 C86 C85 121.2(2)
C87 C86 H86 119.1
C85 C86 H86 119.7
C88 C87 C86 120.3(2)
C88 C87 H87 119.5
C86 C87 H87 120.2
C87 C88 C89 120.9(2)
C87 C88 H88 119.1
C89 C88 H88 120.0
C88 C89 C84 117.7(2)
C88 C89 C92 122.50(19)
C84 C89 C92 119.77(18)
C91 C90 C85 117.4(2)
C91 C90 H90A 104.5
C85 C90 H90A 108.7
C91 C90 H90B 106.7
C85 C90 H90B 109.9
H90A C90 H90B 109.5
C90 C91 H91A 109.6
C90 C91 H91B 109.5
H91A C91 H91B 109.5
C90 C91 H91C 109.3
H91A C91 H91C 109.5
H91B C91 H91C 109.5
C93 C92 C89 116.9(2)
C93 C92 H92A 106.2
C89 C92 H92A 108.7
C93 C92 H92B 105.7
C89 C92 H92B 109.7
H92A C92 H92B 109.5
C92 C93 H93A 109.4
C92 C93 H93B 109.3
H93A C93 H93B 109.5
C92 C93 H93C 109.8
H93A C93 H93C 109.5
H93B C93 H93C 109.5

loop_
_geom_bond_atom_site_label_1
_geom_bond_atom_site_label_2
_geom_bond_distance
Al1 C1 1.965(2)
Al1 N1 1.9911(16)
Al1 N3 2.0011(16)
Al1 N2 2.0159(16)
Al1 N4 2.0194(16)
Al2 C32 1.971(2)
Al2 N5 1.9933(16)
Al2 N7 2.0066(16)
Al2 N6 2.0170(16)
Al2 N8 2.0259(16)
Al3 C63 1.964(2)
Al3 N11 1.9938(16)
Al3 N9 2.0030(17)
Al3 N12 2.0033(16)
Al3 N10 2.0196(16)
N1 C2 1.353(2)
N1 C5 1.383(2)
N2 C6 1.314(2)
N2 C7 1.438(2)
N3 C17 1.352(2)
N3 C20 1.381(2)
N4 C21 1.311(2)
N4 C22 1.444(2)
N5 C33 1.348(2)
N5 C36 1.386(2)
N6 C37 1.318(2)
N6 C38 1.441(2)
N7 C48 1.353(2)
N7 C51 1.384(2)
N8 C52 1.310(2)
N8 C53 1.445(2)
N9 C64 1.345(3)
N9 C67 1.382(3)
N10 C68 1.309(2)
N10 C69 1.443(2)
N11 C79 1.350(2)
N11 C82 1.381(2)
N12 C83 1.315(2)
N12 C84 1.439(2)
C1 H1A 0.9601
C1 H1B 0.9600
C1 H1C 0.9601
C2 C3 1.398(3)
C2 H2 0.9601
C3 C4 1.380(3)
C3 H3 0.9600
C4 C5 1.401(3)
C4 H4 0.9598
C5 C6 1.400(3)
C6 H6 0.9601
C7 C12 1.398(3)
C7 C8 1.404(3)
C8 C9 1.396(3)
C8 C13 1.510(3)
C9 C10 1.389(3)
C9 H9 0.9601
C10 C11 1.373(3)
C10 H10 0.9599
C11 C12 1.394(3)
C11 H11 0.9599
C12 C15 1.513(3)
C13 C14 1.511(3)
C13 H13A 0.9599
C13 H13B 0.9602
C14 H14A 0.9599
C14 H14B 0.9600
C14 H14C 0.9601
C15 C16 1.521(3)
C15 H15A 0.9598
C15 H15B 0.9598
C16 H16A 0.9600
C16 H16B 0.9600
C16 H16C 0.9601
C17 C18 1.392(3)
C17 H17 0.9600
C18 C19 1.383(3)
C18 H18 0.9599
C19 C20 1.402(3)
C19 H19 0.9600
C20 C21 1.401(3)
C21 H21 0.9601
C22 C27 1.397(3)
C22 C23 1.405(2)
C23 C24 1.394(3)
C23 C28 1.507(3)
C24 C25 1.385(3)
C24 H24 0.9599
C25 C26 1.380(3)
C25 H25 0.9600
C26 C27 1.400(3)
C26 H26 0.9601
C27 C30 1.516(3)
C28 C29 1.528(3)
C28 H28A 0.9600
C28 H28B 0.9599
C29 H29A 0.9599
C29 H29B 0.9600
C29 H29C 0.9601
C30 C31 1.500(3)
C30 H30A 0.9601
C30 H30B 0.9600
C31 H31A 0.9601
C31 H31B 0.9599
C31 H31C 0.9601
C32 H32A 0.9600
C32 H32B 0.9601
C32 H32C 0.9599
C33 C34 1.401(3)
C33 H33 0.9601
C34 C35 1.380(3)
C34 H34 0.9600
C35 C36 1.404(3)
C35 H35 0.9600
C36 C37 1.392(3)
C37 H37 0.9602
C38 C39 1.399(3)
C38 C43 1.407(3)
C39 C40 1.393(3)
C39 C44 1.509(3)
C40 C41 1.384(3)
C40 H40 0.9600
C41 C42 1.376(4)
C41 H41 0.9599
C42 C43 1.394(3)
C42 H42 0.9599
C43 C46 1.510(3)
C44 C45 1.521(3)
C44 H44A 0.9599
C44 H44B 0.9599
C45 H45A 0.9600
C45 H45B 0.9600
C45 H45C 0.9599
C46 C47 1.461(4)
C46 H46A 0.9600
C46 H46B 0.9600
C47 H47A 0.9600
C47 H47B 0.9600
C47 H47C 0.9600
C48 C49 1.398(3)
C48 H48 0.9600
C49 C50 1.389(3)
C49 H49 0.9602
C50 C51 1.393(3)
C50 H50 0.9600
C51 C52 1.403(3)
C52 H52 0.9601
C53 C58 1.398(3)
C53 C54 1.403(3)
C54 C55 1.394(3)
C54 C59 1.508(3)
C55 C56 1.381(3)
C55 H55 0.9599
C56 C57 1.383(3)
C56 H56 0.9600
C57 C58 1.393(3)
C57 H57 0.9600
C58 C61 1.510(3)
C59 C60 1.526(3)
C59 H59A 0.9600
C59 H59B 0.9602
C60 H60A 0.9601
C60 H60B 0.9600
C60 H60C 0.9599
C61 C62 1.529(3)
C61 H61A 0.9601
C61 H61B 0.9600
C62 H62A 0.9601
C62 H62B 0.9599
C62 H62C 0.9601
C63 H63A 0.9600
C63 H63B 0.9600
C63 H63C 0.9599
C64 C65 1.399(3)
C64 H64 0.9600
C65 C66 1.378(3)
C65 H65 0.9600
C66 C67 1.394(3)
C66 H66 0.9600
C67 C68 1.405(3)
C68 H68 0.9599
C69 C74 1.401(3)
C69 C70 1.406(3)
C70 C71 1.392(3)
C70 C75 1.505(3)
C71 C72 1.381(3)
C71 H71 0.9598
C72 C73 1.382(3)
C72 H72 0.9600
C73 C74 1.396(3)
C73 H73 0.9602
C74 C77 1.505(3)
C75 C76 1.519(3)
C75 H75A 0.9600
C75 H75B 0.9599
C76 H76A 0.9598
C76 H76B 0.9600
C76 H76C 0.9601
C77 C78 1.513(3)
C77 H77A 0.9600
C77 H77B 0.9602
C78 H78A 0.9600
C78 H78B 0.9599
C78 H78C 0.9599
C79 C80 1.398(3)
C79 H79 0.9599
C80 C81 1.381(3)
C80 H80 0.9599
C81 C82 1.401(3)
C81 H81 0.9599
C82 C83 1.397(3)
C83 H83 0.9600
C84 C85 1.395(3)
C84 C89 1.401(3)
C85 C86 1.398(3)
C85 C90 1.515(3)
C86 C87 1.382(3)
C86 H86 0.9601
C87 C88 1.377(3)
C87 H87 0.9600
C88 C89 1.393(3)
C88 H88 0.9600
C89 C92 1.512(3)
C90 C91 1.463(3)
C90 H90A 0.9598
C90 H90B 0.9600
C91 H91A 0.9599
C91 H91B 0.9600
C91 H91C 0.9600
C92 C93 1.500(3)
C92 H92A 0.9599
C92 H92B 0.9600
C93 H93A 0.9600
C93 H93B 0.9600
C93 H93C 0.9599

loop_
_geom_torsion_atom_site_label_1
_geom_torsion_atom_site_label_2
_geom_torsion_atom_site_label_3
_geom_torsion_atom_site_label_4
_geom_torsion
C1 Al1 N1 C2 66.2(2)
N3 Al1 N1 C2 -113.0(3)
N2 Al1 N1 C2 -179.0(2)
N4 Al1 N1 C2 -53.7(2)
C1 Al1 N1 C5 -113.17(14)
N3 Al1 N1 C5 67.6(3)
N2 Al1 N1 C5 1.59(13)
N4 Al1 N1 C5 126.91(13)
C1 Al1 N2 C6 96.21(15)
N1 Al1 N2 C6 -2.01(13)
N3 Al1 N2 C6 -164.21(14)
N4 Al1 N2 C6 -85.14(15)
C1 Al1 N2 C7 -76.93(17)
N1 Al1 N2 C7 -175.15(16)
N3 Al1 N2 C7 22.65(16)
N4 Al1 N2 C7 101.72(15)
C1 Al1 N3 C17 57.5(2)
N1 Al1 N3 C17 -123.3(2)
N2 Al1 N3 C17 -59.0(2)
N4 Al1 N3 C17 176.0(2)
C1 Al1 N3 C20 -117.13(14)
N1 Al1 N3 C20 62.1(3)
N2 Al1 N3 C20 126.37(13)
N4 Al1 N3 C20 1.34(12)
C1 Al1 N4 C21 92.05(15)
N1 Al1 N4 C21 -164.68(13)
N3 Al1 N4 C21 -1.64(13)
N2 Al1 N4 C21 -86.55(14)
C1 Al1 N4 C22 -83.67(16)
N1 Al1 N4 C22 19.60(15)
N3 Al1 N4 C22 -177.36(15)
N2 Al1 N4 C22 97.73(15)
C32 Al2 N5 C33 63.4(2)
N7 Al2 N5 C33 -114.8(3)
N6 Al2 N5 C33 -179.7(2)
N8 Al2 N5 C33 -55.2(2)
C32 Al2 N5 C36 -115.46(14)
N7 Al2 N5 C36 66.4(2)
N6 Al2 N5 C36 1.44(13)
N8 Al2 N5 C36 125.93(13)
C32 Al2 N6 C37 92.38(15)
N5 Al2 N6 C37 -2.04(14)
N7 Al2 N6 C37 -163.72(14)
N8 Al2 N6 C37 -85.31(15)
C32 Al2 N6 C38 -83.03(18)
N5 Al2 N6 C38 -177.45(17)
N7 Al2 N6 C38 20.87(16)
N8 Al2 N6 C38 99.29(16)
C32 Al2 N7 C48 66.4(2)
N5 Al2 N7 C48 -115.4(2)
N6 Al2 N7 C48 -52.1(2)
N8 Al2 N7 C48 -176.5(2)
C32 Al2 N7 C51 -118.03(13)
N5 Al2 N7 C51 60.1(2)
N6 Al2 N7 C51 123.41(13)
N8 Al2 N7 C51 -0.96(12)
C32 Al2 N8 C52 98.55(14)
N5 Al2 N8 C52 -162.09(13)
N7 Al2 N8 C52 0.23(13)
N6 Al2 N8 C52 -83.77(14)
C32 Al2 N8 C53 -80.21(16)
N5 Al2 N8 C53 19.16(15)
N7 Al2 N8 C53 -178.53(15)
N6 Al2 N8 C53 97.47(15)
C63 Al3 N9 C64 60.6(2)
N11 Al3 N9 C64 -118.0(3)
N12 Al3 N9 C64 -57.7(2)
N10 Al3 N9 C64 179.6(2)
C63 Al3 N9 C67 -119.65(15)
N11 Al3 N9 C67 61.7(3)
N12 Al3 N9 C67 121.97(15)
N10 Al3 N9 C67 -0.68(14)
C63 Al3 N10 C68 93.37(16)
N11 Al3 N10 C68 -163.43(14)
N9 Al3 N10 C68 0.05(14)
N12 Al3 N10 C68 -84.20(15)
C63 Al3 N10 C69 -81.40(17)
N11 Al3 N10 C69 21.81(16)
N9 Al3 N10 C69 -174.71(16)
N12 Al3 N10 C69 101.03(16)
C63 Al3 N11 C79 65.6(2)
N9 Al3 N11 C79 -115.7(3)
N12 Al3 N11 C79 -177.5(2)
N10 Al3 N11 C79 -54.9(2)
C63 Al3 N11 C82 -116.63(14)
N9 Al3 N11 C82 62.0(3)
N12 Al3 N11 C82 0.32(13)
N10 Al3 N11 C82 122.89(13)
C63 Al3 N12 C83 96.22(16)
N11 Al3 N12 C83 -1.40(14)
N9 Al3 N12 C83 -164.97(14)
N10 Al3 N12 C83 -86.18(15)
C63 Al3 N12 C84 -79.50(18)
N11 Al3 N12 C84 -177.12(16)
N9 Al3 N12 C84 19.31(16)
N10 Al3 N12 C84 98.11(16)
C5 N1 C2 C3 -0.1(2)
Al1 N1 C2 C3 -179.52(15)
N1 C2 C3 C4 0.0(2)
C2 C3 C4 C5 0.0(2)
C2 N1 C5 C6 179.42(16)
Al1 N1 C5 C6 -1.0(2)
C2 N1 C5 C4 0.1(2)
Al1 N1 C5 C4 179.72(13)
C3 C4 C5 N1 -0.1(2)
C3 C4 C5 C6 -179.2(2)
C7 N2 C6 C5 175.79(17)
Al1 N2 C6 C5 2.1(2)
N1 C5 C6 N2 -0.8(3)
C4 C5 C6 N2 178.3(2)
C6 N2 C7 C12 -83.1(2)
Al1 N2 C7 C12 89.8(2)
C6 N2 C7 C8 99.9(2)
Al1 N2 C7 C8 -87.3(2)
C12 C7 C8 C9 -2.0(3)
N2 C7 C8 C9 174.95(17)
C12 C7 C8 C13 178.79(19)
N2 C7 C8 C13 -4.3(3)
C7 C8 C9 C10 0.6(3)
C13 C8 C9 C10 179.9(2)
C8 C9 C10 C11 1.0(4)
C9 C10 C11 C12 -1.5(4)
C10 C11 C12 C7 0.2(3)
C10 C11 C12 C15 178.5(2)
C8 C7 C12 C11 1.5(3)
N2 C7 C12 C11 -175.36(18)
C8 C7 C12 C15 -176.69(19)
N2 C7 C12 C15 6.4(3)
C9 C8 C13 C14 9.2(3)
C7 C8 C13 C14 -171.57(19)
C11 C12 C15 C16 -77.0(3)
C7 C12 C15 C16 101.2(2)
C20 N3 C17 C18 -0.4(2)
Al1 N3 C17 C18 -175.30(16)
N3 C17 C18 C19 -0.2(2)
C17 C18 C19 C20 0.6(2)
C17 N3 C20 C21 -177.35(16)
Al1 N3 C20 C21 -0.9(2)
C17 N3 C20 C19 0.8(2)
Al1 N3 C20 C19 177.30(13)
C18 C19 C20 N3 -0.9(2)
C18 C19 C20 C21 176.7(2)
C22 N4 C21 C20 177.88(15)
Al1 N4 C21 C20 1.7(2)
N3 C20 C21 N4 -0.5(2)
C19 C20 C21 N4 -178.1(2)
C21 N4 C22 C27 -83.6(2)
Al1 N4 C22 C27 92.00(19)
C21 N4 C22 C23 99.5(2)
Al1 N4 C22 C23 -84.94(19)
C27 C22 C23 C24 0.4(3)
N4 C22 C23 C24 177.26(16)
C27 C22 C23 C28 179.97(17)
N4 C22 C23 C28 -3.2(3)
C22 C23 C24 C25 0.8(3)
C28 C23 C24 C25 -178.75(18)
C23 C24 C25 C26 -1.0(3)
C24 C25 C26 C27 -0.1(3)
C23 C22 C27 C26 -1.4(3)
N4 C22 C27 C26 -178.27(16)
C23 C22 C27 C30 175.95(17)
N4 C22 C27 C30 -0.9(3)
C25 C26 C27 C22 1.3(3)
C25 C26 C27 C30 -176.20(18)
C24 C23 C28 C29 98.3(2)
C22 C23 C28 C29 -81.3(2)
C22 C27 C30 C31 -109.0(2)
C26 C27 C30 C31 68.4(3)
C36 N5 C33 C34 -0.8(2)
Al2 N5 C33 C34 -179.75(16)
N5 C33 C34 C35 0.6(2)
C33 C34 C35 C36 -0.1(2)
C33 N5 C36 C37 -179.93(17)
Al2 N5 C36 C37 -0.7(2)
C33 N5 C36 C35 0.8(2)
Al2 N5 C36 C35 -179.97(13)
C34 C35 C36 N5 -0.4(2)
C34 C35 C36 C37 -179.5(2)
C38 N6 C37 C36 178.26(17)
Al2 N6 C37 C36 2.3(2)
N5 C36 C37 N6 -1.1(3)
C35 C36 C37 N6 177.9(2)
C37 N6 C38 C39 99.6(2)
Al2 N6 C38 C39 -85.1(2)
C37 N6 C38 C43 -83.3(2)
Al2 N6 C38 C43 92.0(2)
C43 C38 C39 C40 0.1(3)
N6 C38 C39 C40 177.15(18)
C43 C38 C39 C44 179.15(19)
N6 C38 C39 C44 -3.8(3)
C38 C39 C40 C41 0.8(3)
C44 C39 C40 C41 -178.3(2)
C39 C40 C41 C42 -0.5(4)
C40 C41 C42 C43 -0.6(4)
C41 C42 C43 C38 1.5(3)
C41 C42 C43 C46 -176.3(2)
C39 C38 C43 C42 -1.2(3)
N6 C38 C43 C42 -178.23(18)
C39 C38 C43 C46 176.48(19)
N6 C38 C43 C46 -0.5(3)
C40 C39 C44 C45 90.8(3)
C38 C39 C44 C45 -88.2(2)
C42 C43 C46 C47 60.2(4)
C38 C43 C46 C47 -117.4(3)
C51 N7 C48 C49 -0.4(2)
Al2 N7 C48 C49 175.36(15)
N7 C48 C49 C50 0.1(2)
C48 C49 C50 C51 0.1(2)
C48 N7 C51 C50 0.5(2)
Al2 N7 C51 C50 -176.60(13)
C48 N7 C51 C52 178.61(16)
Al2 N7 C51 C52 1.5(2)
C49 C50 C51 N7 -0.4(2)
C49 C50 C51 C52 -178.0(2)
C53 N8 C52 C51 179.43(16)
Al2 N8 C52 C51 0.6(2)
N7 C51 C52 N8 -1.4(2)
C50 C51 C52 N8 176.2(2)
C52 N8 C53 C58 -87.5(2)
Al2 N8 C53 C58 91.23(18)
C52 N8 C53 C54 96.3(2)
Al2 N8 C53 C54 -84.96(19)
C58 C53 C54 C55 -0.5(3)
N8 C53 C54 C55 175.55(16)
C58 C53 C54 C59 178.37(17)
N8 C53 C54 C59 -5.6(3)
C53 C54 C55 C56 0.3(3)
C59 C54 C55 C56 -178.66(18)
C54 C55 C56 C57 0.3(3)
C55 C56 C57 C58 -0.6(3)
C56 C57 C58 C53 0.3(3)
C56 C57 C58 C61 178.60(18)
C54 C53 C58 C57 0.2(3)
N8 C53 C58 C57 -175.82(16)
C54 C53 C58 C61 -177.98(17)
N8 C53 C58 C61 6.0(3)
C55 C54 C59 C60 96.8(2)
C53 C54 C59 C60 -82.1(2)
C57 C58 C61 C62 -87.1(2)
C53 C58 C61 C62 91.1(2)
C67 N9 C64 C65 -0.7(3)
Al3 N9 C64 C65 179.01(18)
N9 C64 C65 C66 0.5(3)
C64 C65 C66 C67 -0.1(3)
C64 N9 C67 C66 0.6(2)
Al3 N9 C67 C66 -179.18(15)
C64 N9 C67 C68 -179.02(18)
Al3 N9 C67 C68 1.2(2)
C65 C66 C67 N9 -0.3(3)
C65 C66 C67 C68 179.2(2)
C69 N10 C68 C67 175.97(17)
Al3 N10 C68 C67 0.6(2)
N9 C67 C68 N10 -1.2(3)
C66 C67 C68 N10 179.3(2)
C68 N10 C69 C74 -78.7(2)
Al3 N10 C69 C74 95.92(18)
C68 N10 C69 C70 103.5(2)
Al3 N10 C69 C70 -81.9(2)
C74 C69 C70 C71 -1.2(3)
N10 C69 C70 C71 176.55(16)
C74 C69 C70 C75 176.99(17)
N10 C69 C70 C75 -5.3(3)
C69 C70 C71 C72 1.1(3)
C75 C70 C71 C72 -177.14(18)
C70 C71 C72 C73 0.1(3)
C71 C72 C73 C74 -1.3(3)
C72 C73 C74 C69 1.2(3)
C72 C73 C74 C77 -176.87(19)
C70 C69 C74 C73 0.1(3)
N10 C69 C74 C73 -177.67(16)
C70 C69 C74 C77 178.06(18)
N10 C69 C74 C77 0.3(3)
C71 C70 C75 C76 90.5(2)
C69 C70 C75 C76 -87.7(2)
C73 C74 C77 C78 79.7(2)
C69 C74 C77 C78 -98.3(2)
C82 N11 C79 C80 -0.4(2)
Al3 N11 C79 C80 177.45(16)
N11 C79 C80 C81 0.2(3)
C79 C80 C81 C82 0.1(2)
C79 N11 C82 C83 179.30(17)
Al3 N11 C82 C83 0.7(2)
C79 N11 C82 C81 0.5(2)
Al3 N11 C82 C81 -178.08(14)
C80 C81 C82 N11 -0.3(2)
C80 C81 C82 C83 -178.8(2)
C84 N12 C83 C82 178.39(17)
Al3 N12 C83 C82 2.3(2)
N11 C82 C83 N12 -2.0(3)
C81 C82 C83 N12 176.4(2)
C83 N12 C84 C85 97.4(2)
Al3 N12 C84 C85 -87.0(2)
C83 N12 C84 C89 -85.5(2)
Al3 N12 C84 C89 90.1(2)
C89 C84 C85 C86 -2.0(3)
N12 C84 C85 C86 174.98(19)
C89 C84 C85 C90 179.0(2)
N12 C84 C85 C90 -4.1(3)
C84 C85 C86 C87 0.1(3)
C90 C85 C86 C87 179.2(2)
C85 C86 C87 C88 1.5(4)
C86 C87 C88 C89 -1.4(4)
C87 C88 C89 C84 -0.4(3)
C87 C88 C89 C92 179.9(2)
C85 C84 C89 C88 2.1(3)
N12 C84 C89 C88 -174.83(18)
C85 C84 C89 C92 -178.2(2)
N12 C84 C89 C92 4.9(3)
C84 C85 C90 C91 -167.9(3)
C86 C85 C90 C91 13.1(4)
C88 C89 C92 C93 2.7(4)
C84 C89 C92 C93 -177.0(2)
